data_7033460
loop_
_publ_author_name
'Fan, Liming'
'Fan, Weiliu'
'Li, Bin'
'Liu, Xinzheng'
'Zhao, Xian'
'Zhang, Xiutang'

_publ_section_title
;
 Structural diversities and related properties of four coordination
 polymers synthesized from original ligand of
 3,3',5,5'-azobenzenetetracarboxylic acid.
;
_journal_issue 5
_journal_name_full 'Dalton transactions (Cambridge, England : 2003)'
_journal_page_first 2380
_journal_page_last 2389
_journal_paper_doi 10.1039/c4dt03076a
_journal_volume 44
_journal_year 2015
_chemical_formula_sum 'C48 H42 Mn3 N8 O24'
_chemical_formula_weight 1279.72
_chemical_name_systematic
;
 ?
;
_space_group_IT_number 2
_symmetry_cell_setting triclinic
_symmetry_space_group_name_Hall '-P 1'
_symmetry_space_group_name_H-M 'P -1'
_atom_sites_solution_hydrogens geom
_atom_sites_solution_primary direct
_atom_sites_solution_secondary difmap
_audit_creation_method SHELXL-97
_audit_update_record
;
2014-11-24 deposited with the CCDC.
2014-12-04 downloaded from the CCDC.
;
_cell_angle_alpha 72.090(3)
_cell_angle_beta 85.517(3)
_cell_angle_gamma 73.131(3)
_cell_formula_units_Z 1
_cell_length_a 9.7766(17)
_cell_length_b 12.204(2)
_cell_length_c 12.262(2)
_cell_measurement_reflns_used 1672
_cell_measurement_temperature 293(2)
_cell_measurement_theta_max 23.03
_cell_measurement_theta_min 2.77
_cell_volume 1332.1(4)
_computing_cell_refinement 'SAINT-Plus (Bruker, 2001)'
_computing_data_collection 'SMART (Bruker, 2001)'
_computing_data_reduction 'SAINT-Plus (Bruker, 2001)'
_computing_molecular_graphics 'PLATON (Spek, 2003)'
_computing_publication_material PLATON
_computing_structure_refinement 'SHELXL-97 (Sheldrick, 1997)'
_computing_structure_solution 'SHELXS-97 (Sheldrick, 1997)'
_diffrn_ambient_temperature 273(2)
_diffrn_measured_fraction_theta_full 0.986
_diffrn_measured_fraction_theta_max 0.986
_diffrn_measurement_device_type 'CCD area detector'
_diffrn_measurement_method 'phi and omega scans'
_diffrn_radiation_monochromator graphite
_diffrn_radiation_source 'fine-focus sealed tube'
_diffrn_radiation_type MoK\a
_diffrn_radiation_wavelength 0.71073
_diffrn_reflns_av_R_equivalents 0.0258
_diffrn_reflns_av_sigmaI/netI 0.0600
_diffrn_reflns_limit_h_max 10
_diffrn_reflns_limit_h_min -11
_diffrn_reflns_limit_k_max 12
_diffrn_reflns_limit_k_min -14
_diffrn_reflns_limit_l_max 9
_diffrn_reflns_limit_l_min -14
_diffrn_reflns_number 6592
_diffrn_reflns_theta_full 25.00
_diffrn_reflns_theta_max 25.00
_diffrn_reflns_theta_min 2.18
_exptl_absorpt_coefficient_mu 0.794
_exptl_absorpt_correction_T_max 0.9392
_exptl_absorpt_correction_T_min 0.9108
_exptl_absorpt_correction_type multi-scan
_exptl_absorpt_process_details 'SADABS,(Sheldrick, 2001)'
_exptl_crystal_colour yellow
_exptl_crystal_density_diffrn 1.595
_exptl_crystal_density_method 'not measured'
_exptl_crystal_description block
_exptl_crystal_F_000 653
_exptl_crystal_preparation 'Magnetic properties'
_exptl_crystal_size_max 0.12
_exptl_crystal_size_mid 0.10
_exptl_crystal_size_min 0.08
_refine_diff_density_max 0.804
_refine_diff_density_min -0.739
_refine_diff_density_rms 0.088
_refine_ls_extinction_method none
_refine_ls_goodness_of_fit_ref 1.069
_refine_ls_hydrogen_treatment mixed
_refine_ls_matrix_type full
_refine_ls_number_parameters 396
_refine_ls_number_reflns 4641
_refine_ls_number_restraints 10
_refine_ls_restrained_S_all 1.069
_refine_ls_R_factor_all 0.0832
_refine_ls_R_factor_gt 0.0565
_refine_ls_shift/su_max 0.001
_refine_ls_shift/su_mean 0.000
_refine_ls_structure_factor_coef Fsqd
_refine_ls_weighting_details 'calc w=1/[\s^2^(Fo^2^)+(0.0710P)^2^+2.4585P] where P=(Fo^2^+2Fc^2^)/3'
_refine_ls_weighting_scheme calc
_refine_ls_wR_factor_gt 0.1444
_refine_ls_wR_factor_ref 0.1644
_reflns_number_gt 3347
_reflns_number_total 4641
_reflns_threshold_expression >2sigma(I)
_cod_data_source_file c4dt03076a2.cif
_cod_data_source_block p
_cod_depositor_comments
;
The following automatic conversions were performed:

'_symmetry_cell_setting' value 'Triclinic' changed to 'triclinic'
according to
/usr/data/users/saulius/crontab/automatic-downloads/rss-feeds/RSC/lib/dictionaries/cif_core.dic
dictionary named 'cif_core.dic' version 2.4.2 from
2011-04-26.

'_exptl_absorpt_correction_type' value 'Multi-scan'
changed to 'multi-scan' according to
/usr/data/users/saulius/crontab/automatic-downloads/rss-feeds/RSC/lib/dictionaries/cif_core.dic
dictionary named 'cif_core.dic' version 2.4.2 from 2011-04-26.

Automatic conversion script
Id: cif_fix_values 2935 2014-11-11 08:27:57Z andrius 

 Adding full bibliography for 7033459--7033462.cif.
;
_cod_original_sg_symbol_H-M P-1
_cod_database_code 7033460

loop_
_symmetry_equiv_pos_as_xyz
'x, y, z'
'-x, -y, -z'

loop_
_atom_site_label
_atom_site_type_symbol
_atom_site_fract_x
_atom_site_fract_y
_atom_site_fract_z
_atom_site_U_iso_or_equiv
_atom_site_adp_type
_atom_site_occupancy
_atom_site_symmetry_multiplicity
_atom_site_calc_flag
_atom_site_refinement_flags
_atom_site_disorder_assembly
_atom_site_disorder_group
C1 C 0.9569(7) 0.3579(5) 1.3403(4) 0.0510(15) Uani 1 1 d . . .
C2 C 0.9138(6) 0.4064(4) 1.2159(4) 0.0374(12) Uani 1 1 d . . .
C3 C 0.9399(5) 0.3302(4) 1.1489(4) 0.0338(11) Uani 1 1 d . . .
H3 H 0.9915 0.2504 1.1801 0.041 Uiso 1 1 calc R . .
C4 C 0.8915(5) 0.3691(4) 1.0367(4) 0.0318(11) Uani 1 1 d . . .
C5 C 0.9205(5) 0.2825(4) 0.9683(4) 0.0310(11) Uani 1 1 d . . .
C6 C 0.8199(6) 0.4895(4) 0.9894(5) 0.0434(13) Uani 1 1 d . . .
H6 H 0.7855 0.5180 0.9143 0.052 Uiso 1 1 calc R . .
C7 C 0.8000(6) 0.5673(4) 1.0561(5) 0.0468(14) Uani 1 1 d . . .
C8 C 0.8465(7) 0.5257(5) 1.1685(5) 0.0480(14) Uani 1 1 d . . .
H8 H 0.8324 0.5785 1.2119 0.058 Uiso 1 1 calc R . .
C9 C 0.5916(5) 0.8666(4) 0.9071(5) 0.0399(13) Uani 1 1 d . A .
C10 C 0.4467(5) 0.9171(4) 0.8870(5) 0.0392(12) Uani 1 1 d . . .
H10 H 0.3845 0.8692 0.9054 0.047 Uiso 1 1 calc R . .
C11 C 0.3952(5) 1.0392(4) 0.8393(4) 0.0319(11) Uani 1 1 d . . .
C12 C 0.4885(5) 1.1098(4) 0.8103(4) 0.0292(10) Uani 1 1 d . . .
H12 H 0.4534 1.1922 0.7770 0.035 Uiso 1 1 calc R . .
C13 C 0.6348(5) 1.0579(4) 0.8309(4) 0.0292(10) Uani 1 1 d . . .
C14 C 0.6861(5) 0.9350(4) 0.8800(4) 0.0349(11) Uani 1 1 d . . .
H14 H 0.7834 0.8991 0.8944 0.042 Uiso 1 1 calc R . .
C15 C 0.7356(5) 1.1340(4) 0.8005(4) 0.0297(10) Uani 1 1 d . . .
C16 C 0.2381(5) 1.0953(5) 0.8225(4) 0.0365(12) Uani 1 1 d . . .
C17 C 0.6259(9) 0.9878(7) 0.5480(8) 0.090(3) Uani 1 1 d . . .
H17 H 0.7117 0.9771 0.5831 0.108 Uiso 1 1 calc R . .
C18 C 0.5767(9) 0.8885(7) 0.5601(8) 0.098(3) Uani 1 1 d . . .
H18 H 0.6322 0.8127 0.6004 0.118 Uiso 1 1 calc R . .
C19 C 0.4483(7) 0.9002(6) 0.5138(6) 0.0615(17) Uani 1 1 d . . .
C20 C 0.3891(8) 0.7982(6) 0.5241(7) 0.077(2) Uani 1 1 d . . .
H20A H 0.2917 0.8176 0.5511 0.092 Uiso 1 1 calc R . .
H20B H 0.3857 0.7892 0.4485 0.092 Uiso 1 1 calc R . .
C21 C 0.4446(8) 0.6364(8) 0.7161(7) 0.084(2) Uani 1 1 d . . .
H21 H 0.3725 0.6729 0.7582 0.101 Uiso 1 1 calc R . .
C22 C 0.5400(9) 0.5311(7) 0.7555(7) 0.086(3) Uani 1 1 d . . .
H22 H 0.5478 0.4798 0.8301 0.103 Uiso 1 1 calc R . .
C23 C 0.5784(8) 0.6025(7) 0.5738(7) 0.085(3) Uani 1 1 d . . .
C24 C 0.6433(12) 0.6181(12) 0.4576(9) 0.178(7) Uani 1 1 d . . .
H24A H 0.7168 0.6573 0.4519 0.267 Uiso 1 1 calc R . .
H24B H 0.5709 0.6661 0.4003 0.267 Uiso 1 1 calc R . .
H24C H 0.6839 0.5410 0.4459 0.267 Uiso 1 1 calc R . .
Mn1 Mn -0.03571(7) 1.22460(6) 0.74348(6) 0.0281(2) Uani 1 1 d . . .
Mn2 Mn 0.0000 1.0000 1.0000 0.0234(3) Uani 1 2 d S . .
N1 N 0.7499(6) 0.6968(5) 1.0072(5) 0.0639(15) Uani 1 1 d . A .
N2 N 0.6424(6) 0.7342(5) 0.9582(6) 0.0681(16) Uani 1 1 d D . .
N3 N 0.4710(5) 0.6822(4) 0.6021(5) 0.0598(14) Uani 1 1 d . . .
N4 N 0.6239(8) 0.5124(5) 0.6666(6) 0.091(2) Uani 1 1 d . . .
O2 O 0.1569(4) 1.0299(4) 0.8700(3) 0.0519(10) Uani 1 1 d . . .
O3 O 0.1916(4) 1.2016(3) 0.7624(4) 0.0513(10) Uani 1 1 d . . .
O4 O 0.5447(11) 0.6733(9) 0.9585(10) 0.119(3) Uiso 0.70 1 d PD A 1
O6 O 0.6990(4) 1.2374(3) 0.7335(3) 0.0443(9) Uani 1 1 d . . .
O7 O 0.8615(3) 1.0866(3) 0.8434(3) 0.0347(8) Uani 1 1 d . . .
O8 O 0.545(3) 0.685(2) 1.037(2) 0.140(9) Uiso 0.30 1 d PD A 2
O9 O 0.9587(6) 0.4288(4) 1.3944(3) 0.0647(13) Uani 1 1 d . . .
O10 O 0.9833(7) 0.2448(4) 1.3834(4) 0.0891(19) Uani 1 1 d . . .
O11 O 0.9650(4) 0.1716(3) 1.0231(3) 0.0404(9) Uani 1 1 d . . .
O12 O 0.8975(4) 0.3242(3) 0.8627(3) 0.0395(8) Uani 1 1 d . . .
O1W O -0.0057(6) 1.1453(4) 0.6077(4) 0.0658(13) Uani 1 1 d D . .
H1WA H -0.012(6) 1.173(4) 0.5367(11) 0.056(19) Uiso 1 1 d D . .
H1WB H 0.024(8) 1.0707(10) 0.625(4) 0.084 Uiso 1 1 d D . .
O2W O -0.0766(4) 1.3958(3) 0.6145(3) 0.0379(8) Uani 1 1 d D . .
H2WA H -0.1636(14) 1.419(5) 0.605(5) 0.057 Uiso 1 1 d D . .
H2WB H -0.043(6) 1.448(4) 0.622(8) 0.12(4) Uiso 1 1 d D . .
O3W O 0.1330(7) 0.9081(5) 0.6901(5) 0.0889(17) Uani 1 1 d D . .
H3WA H 0.056(5) 0.898(9) 0.676(8) 0.133 Uiso 1 1 d D . .
H3WB H 0.125(9) 0.932(8) 0.748(5) 0.133 Uiso 1 1 d D . .

loop_
_atom_site_aniso_label
_atom_site_aniso_U_11
_atom_site_aniso_U_22
_atom_site_aniso_U_33
_atom_site_aniso_U_23
_atom_site_aniso_U_13
_atom_site_aniso_U_12
C1 0.092(5) 0.041(3) 0.026(3) -0.008(3) 0.000(3) -0.030(3)
C2 0.057(3) 0.027(3) 0.028(3) -0.005(2) -0.001(2) -0.014(2)
C3 0.046(3) 0.020(2) 0.031(3) -0.004(2) -0.003(2) -0.006(2)
C4 0.040(3) 0.023(2) 0.032(3) -0.007(2) -0.003(2) -0.008(2)
C5 0.030(2) 0.030(3) 0.032(3) -0.007(2) -0.002(2) -0.008(2)
C6 0.056(3) 0.033(3) 0.032(3) -0.001(2) -0.010(2) -0.005(2)
C7 0.060(4) 0.021(3) 0.051(4) -0.009(2) -0.003(3) 0.001(2)
C8 0.077(4) 0.030(3) 0.038(3) -0.015(2) 0.010(3) -0.015(3)
C9 0.039(3) 0.025(3) 0.046(3) 0.003(2) -0.008(2) -0.008(2)
C10 0.037(3) 0.028(3) 0.050(3) -0.001(2) -0.001(2) -0.014(2)
C11 0.021(2) 0.038(3) 0.034(3) -0.005(2) 0.000(2) -0.008(2)
C12 0.027(2) 0.025(2) 0.029(3) 0.0009(19) -0.0005(19) -0.0055(19)
C13 0.025(2) 0.031(3) 0.028(2) -0.003(2) -0.0019(19) -0.007(2)
C14 0.027(2) 0.030(3) 0.042(3) -0.006(2) -0.006(2) -0.003(2)
C15 0.028(2) 0.034(3) 0.027(2) -0.006(2) -0.002(2) -0.011(2)
C16 0.023(2) 0.050(3) 0.040(3) -0.019(3) 0.002(2) -0.009(2)
C17 0.073(5) 0.068(5) 0.108(7) -0.008(5) -0.041(5) 0.001(4)
C18 0.093(6) 0.050(4) 0.128(8) 0.004(5) -0.045(6) -0.005(4)
C19 0.058(4) 0.046(4) 0.065(4) -0.010(3) -0.011(3) 0.004(3)
C20 0.080(5) 0.049(4) 0.087(5) -0.009(4) -0.019(4) -0.004(4)
C21 0.055(4) 0.109(7) 0.070(5) -0.023(5) 0.006(4) -0.003(4)
C22 0.080(6) 0.084(6) 0.071(5) 0.016(5) -0.010(4) -0.026(5)
C23 0.073(5) 0.086(6) 0.065(5) -0.020(4) -0.005(4) 0.024(4)
C24 0.126(9) 0.233(14) 0.080(7) -0.029(8) 0.013(6) 0.069(10)
Mn1 0.0263(4) 0.0283(4) 0.0267(4) -0.0045(3) -0.0011(3) -0.0067(3)
Mn2 0.0232(5) 0.0206(5) 0.0249(5) -0.0038(4) -0.0013(4) -0.0067(4)
N1 0.065(4) 0.045(3) 0.077(4) -0.012(3) -0.017(3) -0.009(3)
N2 0.052(3) 0.053(3) 0.097(5) -0.013(3) -0.018(3) -0.016(3)
N3 0.053(3) 0.047(3) 0.065(4) -0.010(3) -0.002(3) 0.002(2)
N4 0.104(5) 0.058(4) 0.078(5) -0.010(3) -0.025(4) 0.022(4)
O2 0.031(2) 0.077(3) 0.057(3) -0.024(2) 0.0173(18) -0.029(2)
O3 0.0246(18) 0.046(2) 0.071(3) -0.008(2) -0.0100(18) 0.0006(17)
O6 0.037(2) 0.035(2) 0.054(2) 0.0053(18) -0.0105(17) -0.0165(16)
O7 0.0231(17) 0.043(2) 0.0359(19) -0.0044(16) -0.0073(14) -0.0121(15)
O9 0.127(4) 0.052(2) 0.030(2) -0.0157(19) 0.005(2) -0.045(3)
O10 0.188(6) 0.038(2) 0.034(2) -0.002(2) -0.027(3) -0.023(3)
O11 0.053(2) 0.0249(18) 0.042(2) -0.0105(16) -0.0142(17) -0.0055(16)
O12 0.056(2) 0.0333(19) 0.0277(19) -0.0082(15) -0.0006(16) -0.0109(17)
O1W 0.109(4) 0.044(2) 0.032(2) -0.0111(19) 0.002(2) -0.004(3)
O2W 0.041(2) 0.0334(19) 0.035(2) -0.0028(16) -0.0023(17) -0.0107(17)
O3W 0.142(5) 0.058(3) 0.070(4) -0.023(3) 0.025(4) -0.035(3)

loop_
_atom_type_symbol
_atom_type_description
_atom_type_scat_dispersion_real
_atom_type_scat_dispersion_imag
_atom_type_scat_source
C C 0.0033 0.0016 'International Tables Vol C Tables 4.2.6.8 and 6.1.1.4'
H H 0.0000 0.0000 'International Tables Vol C Tables 4.2.6.8 and 6.1.1.4'
N N 0.0061 0.0033 'International Tables Vol C Tables 4.2.6.8 and 6.1.1.4'
O O 0.0106 0.0060 'International Tables Vol C Tables 4.2.6.8 and 6.1.1.4'
Mn Mn 0.3368 0.7283 'International Tables Vol C Tables 4.2.6.8 and 6.1.1.4'

loop_
_geom_angle_atom_site_label_1
_geom_angle_atom_site_label_2
_geom_angle_atom_site_label_3
_geom_angle
_geom_angle_site_symmetry_1
_geom_angle_site_symmetry_3
O9 C1 O10 125.0(5) . .
O9 C1 C2 119.4(5) . .
O10 C1 C2 115.5(5) . .
C8 C2 C3 119.5(5) . .
C8 C2 C1 120.5(5) . .
C3 C2 C1 120.0(5) . .
C2 C3 C4 121.9(4) . .
C2 C3 H3 119.1 . .
C4 C3 H3 119.1 . .
C3 C4 C6 118.6(5) . .
C3 C4 C5 119.8(4) . .
C6 C4 C5 121.6(4) . .
O12 C5 O11 125.2(5) . .
O12 C5 C4 117.8(4) . .
O11 C5 C4 117.0(4) . .
C4 C6 C7 119.1(5) . .
C4 C6 H6 120.4 . .
C7 C6 H6 120.4 . .
C8 C7 C6 121.1(5) . .
C8 C7 N1 116.1(5) . .
C6 C7 N1 122.2(5) . .
C2 C8 C7 119.7(5) . .
C2 C8 H8 120.1 . .
C7 C8 H8 120.1 . .
C14 C9 C10 121.7(4) . .
C14 C9 N2 121.0(5) . .
C10 C9 N2 117.3(5) . .
C11 C10 C9 119.2(4) . .
C11 C10 H10 120.4 . .
C9 C10 H10 120.4 . .
C10 C11 C12 120.1(4) . .
C10 C11 C16 119.6(4) . .
C12 C11 C16 120.3(4) . .
C11 C12 C13 120.3(4) . .
C11 C12 H12 119.9 . .
C13 C12 H12 119.9 . .
C14 C13 C12 119.4(4) . .
C14 C13 C15 120.2(4) . .
C12 C13 C15 120.4(4) . .
C9 C14 C13 119.3(4) . .
C9 C14 H14 120.4 . .
C13 C14 H14 120.4 . .
O6 C15 O7 121.9(4) . .
O6 C15 C13 121.0(4) . .
O7 C15 C13 117.0(4) . .
O3 C16 O2 122.8(5) . .
O3 C16 C11 119.9(4) . .
O2 C16 C11 117.2(5) . .
C19 C17 C18 121.6(7) 2_676 .
C19 C17 H17 119.2 2_676 .
C18 C17 H17 119.2 . .
C19 C18 C17 121.4(7) . .
C19 C18 H18 119.3 . .
C17 C18 H18 119.3 . .
C17 C19 C18 116.9(7) 2_676 .
C17 C19 C20 118.9(7) 2_676 .
C18 C19 C20 124.2(6) . .
N3 C20 C19 114.5(6) . .
N3 C20 H20A 108.6 . .
C19 C20 H20A 108.6 . .
N3 C20 H20B 108.6 . .
C19 C20 H20B 108.6 . .
H20A C20 H20B 107.6 . .
C22 C21 N3 107.8(7) . .
C22 C21 H21 126.1 . .
N3 C21 H21 126.1 . .
C21 C22 N4 106.7(7) . .
C21 C22 H22 126.7 . .
N4 C22 H22 126.7 . .
N4 C23 N3 108.2(7) . .
N4 C23 C24 126.7(7) . .
N3 C23 C24 125.0(8) . .
C23 C24 H24A 109.5 . .
C23 C24 H24B 109.5 . .
H24A C24 H24B 109.5 . .
C23 C24 H24C 109.5 . .
H24A C24 H24C 109.5 . .
H24B C24 H24C 109.5 . .
O12 Mn1 O1W 169.22(17) 1_465 .
O12 Mn1 O2W 85.79(14) 1_465 .
O1W Mn1 O2W 87.50(16) . .
O12 Mn1 O3 95.11(15) 1_465 .
O1W Mn1 O3 93.94(19) . .
O2W Mn1 O3 95.62(15) . .
O12 Mn1 O7 91.37(13) 1_465 1_455
O1W Mn1 O7 88.90(16) . 1_455
O2W Mn1 O7 142.88(13) . 1_455
O3 Mn1 O7 121.49(13) . 1_455
O11 Mn2 O11 180.000(1) 1_465 2_667
O11 Mn2 O2 92.94(15) 1_465 .
O11 Mn2 O2 87.06(15) 2_667 .
O11 Mn2 O2 87.06(15) 1_465 2_577
O11 Mn2 O2 92.94(15) 2_667 2_577
O2 Mn2 O2 180.000(1) . 2_577
O11 Mn2 O7 90.98(13) 1_465 2_677
O11 Mn2 O7 89.02(13) 2_667 2_677
O2 Mn2 O7 100.87(13) . 2_677
O2 Mn2 O7 79.13(13) 2_577 2_677
O11 Mn2 O7 89.02(13) 1_465 1_455
O11 Mn2 O7 90.98(13) 2_667 1_455
O2 Mn2 O7 79.13(13) . 1_455
O2 Mn2 O7 100.87(13) 2_577 1_455
O7 Mn2 O7 180.000(1) 2_677 1_455
N2 N1 C7 116.4(6) . .
N1 N2 O4 126.9(7) . .
N1 N2 O8 104.8(13) . .
O4 N2 O8 42.3(11) . .
N1 N2 C9 116.5(5) . .
O4 N2 C9 115.5(6) . .
O8 N2 C9 113.9(12) . .
C23 N3 C21 107.7(6) . .
C23 N3 C20 126.3(6) . .
C21 N3 C20 126.0(6) . .
C23 N4 C22 109.6(6) . .
C16 O2 Mn2 145.5(4) . .
C16 O3 Mn1 103.9(3) . .
C15 O7 Mn1 99.5(3) . 1_655
C15 O7 Mn2 148.0(3) . 1_655
Mn1 O7 Mn2 101.80(12) 1_655 1_655
C5 O11 Mn2 140.6(3) . 1_645
C5 O12 Mn1 124.9(3) . 1_645
Mn1 O1W H1WA 134(4) . .
Mn1 O1W H1WB 117(4) . .
H1WA O1W H1WB 109(3) . .
Mn1 O2W H2WA 105(4) . .
Mn1 O2W H2WB 120(6) . .
H2WA O2W H2WB 113(3) . .
H3WA O3W H3WB 110(3) . .

loop_
_geom_bond_atom_site_label_1
_geom_bond_atom_site_label_2
_geom_bond_distance
_geom_bond_site_symmetry_2
C1 O9 1.246(6) .
C1 O10 1.271(7) .
C1 C2 1.502(7) .
C2 C8 1.369(7) .
C2 C3 1.380(7) .
C3 C4 1.383(7) .
C3 H3 0.9300 .
C4 C6 1.388(7) .
C4 C5 1.495(7) .
C5 O12 1.249(6) .
C5 O11 1.272(5) .
C6 C7 1.398(8) .
C6 H6 0.9300 .
C7 C8 1.377(8) .
C7 N1 1.453(7) .
C8 H8 0.9300 .
C9 C14 1.375(7) .
C9 C10 1.379(7) .
C9 N2 1.487(7) .
C10 C11 1.374(7) .
C10 H10 0.9300 .
C11 C12 1.385(6) .
C11 C16 1.491(6) .
C12 C13 1.394(6) .
C12 H12 0.9300 .
C13 C14 1.385(6) .
C13 C15 1.495(6) .
C14 H14 0.9300 .
C15 O6 1.241(5) .
C15 O7 1.276(5) .
C16 O3 1.248(6) .
C16 O2 1.271(6) .
C17 C19 1.357(9) 2_676
C17 C18 1.392(11) .
C17 H17 0.9300 .
C18 C19 1.370(10) .
C18 H18 0.9300 .
C19 C17 1.357(9) 2_676
C19 C20 1.486(10) .
C20 N3 1.480(8) .
C20 H20A 0.9700 .
C20 H20B 0.9700 .
C21 C22 1.322(10) .
C21 N3 1.371(9) .
C21 H21 0.9300 .
C22 N4 1.348(10) .
C22 H22 0.9300 .
C23 N4 1.314(9) .
C23 N3 1.314(8) .
C23 C24 1.493(12) .
C24 H24A 0.9600 .
C24 H24B 0.9600 .
C24 H24C 0.9600 .
Mn1 O12 2.127(3) 1_465
Mn1 O1W 2.132(4) .
Mn1 O2W 2.147(3) .
Mn1 O3 2.179(3) .
Mn1 O7 2.206(3) 1_455
Mn2 O11 2.126(3) 1_465
Mn2 O11 2.126(3) 2_667
Mn2 O2 2.147(3) .
Mn2 O2 2.147(3) 2_577
Mn2 O7 2.228(3) 2_677
Mn2 O7 2.228(3) 1_455
N1 N2 1.152(7) .
N2 O4 1.369(10) .
N2 O8 1.429(17) .
O7 Mn1 2.206(3) 1_655
O7 Mn2 2.228(3) 1_655
O11 Mn2 2.126(3) 1_645
O12 Mn1 2.127(3) 1_645
O1W H1WA 0.831(10) .
O1W H1WB 0.833(10) .
O2W H2WA 0.821(10) .
O2W H2WB 0.829(10) .
O3W H3WA 0.836(10) .
O3W H3WB 0.834(10) .
